data_7250303
loop_
_publ_author_name
'Watanabe, Kosuke'
'Sugiyama, Haruki'
'Segawa, Yasutomo'

_publ_section_title
;
 Diverse tetracyanodihydrodipyrazinopyrazine clathrate crystals assembled
 from weak intermolecular interactions
;
_journal_issue 21
_journal_name_full CrystEngComm
_journal_page_first 3552
_journal_page_last 3559
_journal_paper_doi 10.1039/D5CE00289C
_journal_volume 27
_journal_year 2025
_chemical_formula_moiety 'C30 H22 N10, C7 H8'
_chemical_formula_sum 'C37 H30 N10'
_chemical_formula_weight 614.71
_space_group_crystal_system monoclinic
_space_group_IT_number 14
_space_group_name_Hall '-P 2ybc'
_space_group_name_H-M_alt 'P 1 21/c 1'
_atom_sites_solution_hydrogens geom
_audit_creation_date 2024-12-20
_audit_creation_method
;
Olex2 1.5
(compiled 2023.08.24 svn.re1ec1418 for OlexSys, GUI svn.r6817)
;
_audit_update_record
;
2025-03-10 deposited with the CCDC.	2025-04-23 downloaded from the CCDC.
;
_cell_angle_alpha 90
_cell_angle_beta 103.377(2)
_cell_angle_gamma 90
_cell_formula_units_Z 6
_cell_length_a 11.6712(2)
_cell_length_b 18.7282(3)
_cell_length_c 24.0317(4)
_cell_measurement_reflns_used 23638
_cell_measurement_temperature 113.15
_cell_measurement_theta_max 30.9540
_cell_measurement_theta_min 2.5020
_cell_volume 5110.35(15)
_computing_cell_refinement 'CrysAlisPro 1.171.39.43c (Rigaku OD, 2018)'
_computing_data_collection 'CrysAlisPro 1.171.39.43c (Rigaku OD, 2018)'
_computing_data_reduction 'CrysAlisPro 1.171.39.43c (Rigaku OD, 2018)'
_computing_molecular_graphics 'Olex2 1.5 (Dolomanov et al., 2009)'
_computing_publication_material 'Olex2 1.5 (Dolomanov et al., 2009)'
_computing_structure_refinement 'SHELXL 2019/3 (Sheldrick, 2015)'
_computing_structure_solution 'SHELXT  (Sheldrick, 2015)'
_diffrn_ambient_temperature 113.15
_diffrn_detector 'CCD plate'
_diffrn_detector_type HyPix
_diffrn_measured_fraction_theta_full 0.999
_diffrn_measured_fraction_theta_max 0.998
_diffrn_measurement_details
;
List of Runs (angles in degrees, time in seconds):

  # Type    Start    End  Width  t~exp~   \w     \q     \k     \f   Frames
#--------------------------------------------------------------------------
  1  \w    -60.00  14.00   0.50   20.98    --    7.34 -37.00  60.00  148
  2  \w    -12.00  18.00   0.50   20.98    --    7.34 -99.00  90.00   60
  3  \w     -3.00  22.00   0.50   20.98    --    7.34-105.00 140.00   50
  4  \w    -11.00  29.00   0.50   20.98    --    7.34 -99.00 -60.00   80
  5  \w      0.00  25.00   0.50   20.98    --    7.34 -99.00 -90.00   50
  6  \w    -77.00   3.00   0.50   20.98    --   -5.93 -57.00-180.00  160
  7  \w     -1.00  35.00   0.50   20.98    --    7.34  37.00-150.00   72
  8  \w     55.00  80.00   0.50   20.98    --    7.34  37.00-150.00   50
;
_diffrn_measurement_device 'four-circle diffractometer'
_diffrn_measurement_device_type 'ROD, Synergy Custom system, HyPix'
_diffrn_measurement_method '\w scans'
_diffrn_orient_matrix_type 'CrysAlisPro convention (1999,Acta A55,543-557)'
_diffrn_orient_matrix_UB_11 0.0161091000
_diffrn_orient_matrix_UB_12 -0.0359873000
_diffrn_orient_matrix_UB_13 -0.0033519000
_diffrn_orient_matrix_UB_21 0.0008853000
_diffrn_orient_matrix_UB_22 -0.0067142000
_diffrn_orient_matrix_UB_23 0.0291405000
_diffrn_orient_matrix_UB_31 -0.0603716000
_diffrn_orient_matrix_UB_32 -0.0096758000
_diffrn_orient_matrix_UB_33 -0.0077242000
_diffrn_radiation_monochromator mirror
_diffrn_radiation_probe x-ray
_diffrn_radiation_type 'Mo K\a'
_diffrn_radiation_wavelength 0.71073
_diffrn_reflns_av_R_equivalents 0.0329
_diffrn_reflns_av_unetI/netI 0.0236
_diffrn_reflns_Laue_measured_fraction_full 0.999
_diffrn_reflns_Laue_measured_fraction_max 0.998
_diffrn_reflns_limit_h_max 15
_diffrn_reflns_limit_h_min -14
_diffrn_reflns_limit_k_max 24
_diffrn_reflns_limit_k_min -24
_diffrn_reflns_limit_l_max 31
_diffrn_reflns_limit_l_min -31
_diffrn_reflns_number 58548
_diffrn_reflns_point_group_measured_fraction_full 0.999
_diffrn_reflns_point_group_measured_fraction_max 0.998
_diffrn_reflns_theta_full 25.242
_diffrn_reflns_theta_max 27.878
_diffrn_reflns_theta_min 2.106
_diffrn_source 'Rotating-anode X-ray tube'
_diffrn_source_type 'Rigaku (Mo) X-ray Source'
_exptl_absorpt_coefficient_mu 0.075
_exptl_absorpt_correction_T_max 1.00000
_exptl_absorpt_correction_T_min 0.76101
_exptl_absorpt_correction_type multi-scan
_exptl_absorpt_process_details
;
CrysAlisPro 1.171.39.43c (Rigaku Oxford Diffraction, 2018)
Empirical absorption correction using spherical harmonics,
 implemented in SCALE3 ABSPACK scaling algorithm.
;
_exptl_crystal_colour yellow
_exptl_crystal_colour_primary yellow
_exptl_crystal_density_diffrn 1.198
_exptl_crystal_description block
_exptl_crystal_F_000 1932
_exptl_crystal_size_max 0.15
_exptl_crystal_size_mid 0.1
_exptl_crystal_size_min 0.08
_refine_diff_density_max 0.629
_refine_diff_density_min -0.423
_refine_diff_density_rms 0.040
_refine_ls_extinction_method none
_refine_ls_goodness_of_fit_ref 1.021
_refine_ls_hydrogen_treatment constr
_refine_ls_matrix_type full
_refine_ls_number_parameters 791
_refine_ls_number_reflns 12179
_refine_ls_number_restraints 205
_refine_ls_restrained_S_all 1.044
_refine_ls_R_factor_all 0.0625
_refine_ls_R_factor_gt 0.0502
_refine_ls_shift/su_max 0.001
_refine_ls_shift/su_mean 0.000
_refine_ls_structure_factor_coef Fsqd
_refine_ls_weighting_details 'w=1/[\s^2^(Fo^2^)+(0.0691P)^2^+1.5946P] where P=(Fo^2^+2Fc^2^)/3'
_refine_ls_weighting_scheme calc
_refine_ls_wR_factor_gt 0.1309
_refine_ls_wR_factor_ref 0.1382
_reflns_Friedel_coverage 0.000
_reflns_number_gt 9879
_reflns_number_total 12179
_reflns_threshold_expression 'I > 2\s(I)'
_cod_data_source_file d5ce00289c2.cif
_cod_data_source_block TCDP-PhMe
_cod_depositor_comments 'Adding full bibliography for 7250300--7250316.cif.'
_cod_database_code 7250303
_shelx_shelxl_version_number 2019/3
_chemical_oxdiff_formula 'C H O '
_chemical_oxdiff_usercomment 'C N O H'
_shelx_space_group_comment
;
The symmetry employed for this shelxl refinement is uniquely defined
by the following loop, which should always be used as a source of
symmetry information in preference to the above space-group names.
They are only intended as comments.
;
_shelx_estimated_absorpt_t_max 0.994
_shelx_estimated_absorpt_t_min 0.989
_olex2_refinement_description
;
1. Fixed Uiso
 At 1.2 times of:
  All C(H) groups
 At 1.5 times of:
  All C(H,H,H) groups
2. Restrained distances
 C7-C23
 1.51 with sigma of 0.02
 N5-C44 \\sim N5-C44A
 with sigma of 0.02
 C44-C45 \\sim C44A-C45A
 with sigma of 0.02
 C44-C49 \\sim C44A-C49A
 with sigma of 0.02
 C45-C51 \\sim C45A-C51A
 with sigma of 0.02
 C45-C46 \\sim C45A-C46A
 with sigma of 0.02
 C49-C48 \\sim C49A-C48A
 with sigma of 0.02
 C49-C52 \\sim C49A-C52A
 with sigma of 0.02
 C48-C47 \\sim C48A-C47A
 with sigma of 0.02
 C46-C47 \\sim C46A-C47A
 with sigma of 0.02
 C47-C50 \\sim C47A-C50A
 with sigma of 0.02
 N5-C45 \\sim N5-C45A
 with sigma of 0.04
 N5-C49 \\sim N5-C49A
 with sigma of 0.04
 C44-C48 \\sim C44A-C48A
 with sigma of 0.04
 C44-C51 \\sim C44A-C51A
 with sigma of 0.04
 C44-C46 \\sim C44A-C46A
 with sigma of 0.04
 C44-C52 \\sim C44A-C52A
 with sigma of 0.04
 C45-C49 \\sim C45A-C49A
 with sigma of 0.04
 C45-C47 \\sim C45A-C47A
 with sigma of 0.04
 C49-C47 \\sim C49A-C47A
 with sigma of 0.04
 C48-C46 \\sim C48A-C46A
 with sigma of 0.04
 C48-C52 \\sim C48A-C52A
 with sigma of 0.04
 C48-C50 \\sim C48A-C50A
 with sigma of 0.04
 C51-C46 \\sim C51A-C46A
 with sigma of 0.04
 C46-C50 \\sim C46A-C50A
 with sigma of 0.04
3. Uiso/Uaniso restraints and constraints
Uanis(C17) \\sim Ueq, Uanis(C7) \\sim Ueq, Uanis(C14) \\sim Ueq, Uanis(C10)
\\sim Ueq, Uanis(C21) \\sim Ueq, Uanis(C68) \\sim Ueq: with sigma of 0.01 and
sigma for terminal atoms of 0.02
Uanis(C44) \\sim Ueq, Uanis(C45) \\sim Ueq, Uanis(C49) \\sim Ueq, Uanis(C48)
\\sim Ueq, Uanis(C46) \\sim Ueq, Uanis(C52) \\sim Ueq, Uanis(C47) \\sim Ueq,
Uanis(C50) \\sim Ueq, Uanis(C45A) \\sim Ueq, Uanis(C46A) \\sim Ueq, Uanis(C47A)
\\sim Ueq, Uanis(C50A) \\sim Ueq, Uanis(C48A) \\sim Ueq, Uanis(C49A) \\sim Ueq,
Uanis(C44A) \\sim Ueq, Uanis(C52A) \\sim Ueq, Uanis(C51) \\sim Ueq, Uanis(C51A)
\\sim Ueq: with sigma of 0.005 and sigma for terminal atoms of 0.01
4. Rigid body (RIGU) restrains
 C68, C17, C7, C14, C10, C21
 with sigma for 1-2 distances of 0.001 and sigma for 1-3 distances of 0.001
5. Others
 Sof(C66A)=Sof(H66D)=Sof(H66E)=Sof(H66F)=Sof(C62A)=Sof(C67A)=Sof(H67A)=
 Sof(C61A)=Sof(H61A)=Sof(C65A)=Sof(H65A)=Sof(C64A)=Sof(H64A)=Sof(C63A)=
 Sof(H63A)=1-FVAR(1)
 Sof(C62)=Sof(C67)=Sof(H67)=Sof(C61)=Sof(H61)=Sof(C65)=Sof(H65)=Sof(C64)=
 Sof(H64)=Sof(C63)=Sof(H63)=Sof(C66)=Sof(H66A)=Sof(H66B)=Sof(H66C)=FVAR(1)
 Fixed Sof: C44(0.5) C45(0.5) C49(0.5) C48(0.5) H48(0.5) C51(0.5) H51A(0.5)
 H51B(0.5) H51C(0.5) C46(0.5) H46(0.5) C52(0.5) H52A(0.5) H52B(0.5) H52C(0.5)
 C47(0.5) C50(0.5) H50A(0.5) H50B(0.5) H50C(0.5) C7(0.5) C14(0.5) H14(0.5)
 C10(0.5) H10(0.5) C21(0.5) H21(0.5) C68(0.5) H68(0.5) C17(0.5) H17(0.5)
 C23(0.5) H23A(0.5) H23B(0.5) H23C(0.5) C51A(0.5) H51D(0.5) H51E(0.5) H51F(0.5)
 C45A(0.5) C46A(0.5) H46A(0.5) C47A(0.5) C50A(0.5) H50D(0.5) H50E(0.5)
 H50F(0.5) C48A(0.5) H48A(0.5) C49A(0.5) C44A(0.5) C52A(0.5) H52D(0.5)
 H52E(0.5) H52F(0.5)
6.a Aromatic/amide H refined with riding coordinates:
 C39(H39), C37(H37), C5(H5), C3(H3), C48(H48), C46(H46), C67(H67), C61(H61),
 C65(H65), C64(H64), C63(H63), C67A(H67A), C61A(H61A), C65A(H65A), C64A(H64A),
 C63A(H63A), C14(H14), C10(H10), C21(H21), C68(H68), C17(H17), C46A(H46A),
 C48A(H48A)
6.b Fitted hexagon refined as free rotating group:
 C62(C67,C61,C65,C64,C63), C62A(C67A,C61A,C65A,C64A,C63A), C7(C14,C10,C21,C68,
 C17)
6.c Idealised Me refined as rotating group:
 C18(H18A,H18B,H18C), C42(H42A,H42B,H42C), C19(H19A,H19B,H19C), C41(H41A,H41B,
 H41C), C43(H43A,H43B,H43C), C51(H51A,H51B,H51C), C52(H52A,H52B,H52C), C20(H20A,
 H20B,H20C), C50(H50A,H50B,H50C), C66(H66A,H66B,H66C), C66A(H66D,H66E,H66F),
 C23(H23A,H23B,H23C), C51A(H51D,H51E,H51F), C50A(H50D,H50E,H50F), C52A(H52D,
 H52E,H52F)
;
_olex2_submission_special_instructions 'No special instructions were received'
_oxdiff_exptl_absorpt_empirical_details
;
Empirical correction (ABSPACK) includes:
- Absorption correction using spherical harmonics
- Frame scaling
;
_oxdiff_exptl_absorpt_empirical_full_max 1.118
_oxdiff_exptl_absorpt_empirical_full_min 0.777

loop_
_space_group_symop_operation_xyz
'x, y, z'
'-x, y+1/2, -z+1/2'
'-x, -y, -z'
'x, -y-1/2, z-1/2'

loop_
_atom_site_label
_atom_site_type_symbol
_atom_site_fract_x
_atom_site_fract_y
_atom_site_fract_z
_atom_site_U_iso_or_equiv
_atom_site_adp_type
_atom_site_occupancy
_atom_site_site_symmetry_order
_atom_site_calc_flag
_atom_site_refinement_flags_posn
_atom_site_refinement_flags_adp
_atom_site_refinement_flags_occupancy
_atom_site_disorder_assembly
_atom_site_disorder_group
N15 N 0.02822(9) 0.56907(5) 0.52148(4) 0.0247(2) Uani 1 1 d . . . . .
N1 N 0.24275(9) 0.06181(6) 0.80043(4) 0.0277(2) Uani 1 1 d . . . . .
N6 N 0.37758(9) 0.14051(5) 0.77628(4) 0.0264(2) Uani 1 1 d . . . . .
N13 N 0.11662(9) 0.38438(6) 0.55165(5) 0.0302(2) Uani 1 1 d . . . . .
N2 N 0.20438(10) 0.00006(6) 0.69096(5) 0.0312(2) Uani 1 1 d . . . . .
N8 N 0.49183(10) 0.14463(6) 0.64746(5) 0.0317(2) Uani 1 1 d . . . . .
N14 N 0.17405(9) 0.52259(6) 0.59488(5) 0.0314(2) Uani 1 1 d . . . . .
N5 N 0.35393(10) 0.06896(6) 0.67085(4) 0.0317(2) Uani 1 1 d D . . . .
N7 N 0.50795(9) 0.22001(6) 0.74997(5) 0.0313(2) Uani 1 1 d . . . . .
N4 N 0.04662(12) -0.03853(7) 0.85539(6) 0.0437(3) Uani 1 1 d . . . . .
C8 C 0.06054(10) 0.44086(6) 0.52714(5) 0.0245(2) Uani 1 1 d . . . . .
C9 C 0.08965(10) 0.51127(6) 0.54911(5) 0.0248(2) Uani 1 1 d . . . . .
C22 C 0.30160(10) 0.08302(6) 0.76294(5) 0.0254(2) Uani 1 1 d . . . . .
N3 N -0.02553(15) -0.11070(8) 0.69379(7) 0.0583(4) Uani 1 1 d . . . . .
C35 C 0.37749(10) 0.18413(6) 0.82657(5) 0.0264(2) Uani 1 1 d . . . . .
C34 C 0.16250(11) 0.00918(6) 0.78334(5) 0.0281(3) Uani 1 1 d . . . . .
C40 C 0.28991(11) 0.23546(7) 0.82220(6) 0.0310(3) Uani 1 1 d . . . . .
C53 C 0.09862(12) -0.01649(7) 0.82412(6) 0.0330(3) Uani 1 1 d . . . . .
C1 C 0.06145(11) 0.64165(6) 0.53995(5) 0.0266(2) Uani 1 1 d . . . . .
C29 C 0.43160(11) 0.12561(7) 0.68477(5) 0.0281(2) Uani 1 1 d . . . . .
C33 C 0.14136(12) -0.01947(6) 0.72913(6) 0.0299(3) Uani 1 1 d . . . . .
C11 C 0.20290(11) 0.39639(7) 0.59893(6) 0.0338(3) Uani 1 1 d . . . . .
C24 C 0.44154(10) 0.16315(6) 0.73756(5) 0.0263(2) Uani 1 1 d . . . . .
C31 C 0.28552(11) 0.04901(6) 0.70797(5) 0.0278(2) Uani 1 1 d . . . . .
N11 N 0.31534(13) 0.28380(8) 0.64444(7) 0.0585(4) Uani 1 1 d . . . . .
C2 C 0.15291(12) 0.67247(7) 0.52008(5) 0.0313(3) Uani 1 1 d . . . . .
C59 C 0.04911(14) -0.07111(8) 0.70969(6) 0.0395(3) Uani 1 1 d . . . . .
C27 C 0.55913(11) 0.20378(7) 0.66029(6) 0.0320(3) Uani 1 1 d . . . . .
C26 C 0.56569(11) 0.24144(7) 0.71009(6) 0.0331(3) Uani 1 1 d . . . . .
C15 C 0.23128(11) 0.46363(8) 0.62014(6) 0.0350(3) Uani 1 1 d . . . . .
C39 C 0.28961(12) 0.27629(7) 0.87042(7) 0.0380(3) Uani 1 1 d . . . . .
H39 H 0.230987 0.311996 0.868438 0.046 Uiso 1 1 calc R U . . .
N10 N 0.65888(14) 0.24286(9) 0.57995(6) 0.0600(4) Uani 1 1 d . . . . .
N9 N 0.67660(15) 0.36187(9) 0.72690(8) 0.0673(5) Uani 1 1 d . . . . .
C38 C 0.37265(14) 0.26632(8) 0.92140(7) 0.0428(3) Uani 1 1 d . . . . .
C6 C -0.00217(13) 0.67742(7) 0.57340(6) 0.0351(3) Uani 1 1 d . . . . .
C36 C 0.46568(12) 0.17477(8) 0.87565(6) 0.0378(3) Uani 1 1 d . . . . .
C12 C 0.26592(13) 0.33374(8) 0.62499(7) 0.0437(3) Uani 1 1 d . . . . .
C55 C 0.61756(13) 0.22650(8) 0.61670(6) 0.0398(3) Uani 1 1 d . . . . .
C18 C 0.21548(13) 0.63085(8) 0.48245(6) 0.0367(3) Uani 1 1 d . . . . .
H18A H 0.247825 0.586865 0.502038 0.055 Uiso 1 1 calc R U . . .
H18B H 0.279639 0.659768 0.474296 0.055 Uiso 1 1 calc R U . . .
H18C H 0.159720 0.618800 0.446506 0.055 Uiso 1 1 calc R U . . .
C44 C 0.3239(8) 0.0414(6) 0.6127(3) 0.0337(17) Uani 0.5 1 d D U P A 1
C57 C 0.62893(14) 0.30833(9) 0.72050(7) 0.0446(4) Uani 1 1 d . . . . .
C37 C 0.46019(14) 0.21658(10) 0.92288(6) 0.0469(4) Uani 1 1 d . . . . .
H37 H 0.518813 0.210589 0.957277 0.056 Uiso 1 1 calc R U . . .
C5 C 0.02968(17) 0.74781(8) 0.58780(7) 0.0474(4) Uani 1 1 d . . . . .
H5 H -0.011975 0.773823 0.610762 0.057 Uiso 1 1 calc R U . . .
C3 C 0.18125(16) 0.74286(8) 0.53576(7) 0.0462(4) Uani 1 1 d . . . . .
H3 H 0.243531 0.765521 0.523141 0.055 Uiso 1 1 calc R U . . .
C16 C 0.32544(15) 0.47536(10) 0.67021(7) 0.0513(4) Uani 1 1 d . . . . .
N12 N 0.40164(16) 0.48501(11) 0.70859(8) 0.0797(6) Uani 1 1 d . . . . .
C42 C 0.19734(14) 0.24509(10) 0.76798(7) 0.0499(4) Uani 1 1 d . . . . .
H42A H 0.235152 0.251930 0.735962 0.075 Uiso 1 1 calc R U . . .
H42B H 0.149310 0.287040 0.771493 0.075 Uiso 1 1 calc R U . . .
H42C H 0.147025 0.202609 0.761038 0.075 Uiso 1 1 calc R U . . .
C19 C -0.10211(15) 0.64287(8) 0.59293(8) 0.0504(4) Uani 1 1 d . . . . .
H19A H -0.177077 0.658380 0.568308 0.076 Uiso 1 1 calc R U . . .
H19B H -0.099141 0.656836 0.632537 0.076 Uiso 1 1 calc R U . . .
H19C H -0.095369 0.590847 0.590691 0.076 Uiso 1 1 calc R U . . .
C4 C 0.12046(19) 0.78089(8) 0.56952(8) 0.0549(5) Uani 1 1 d . . . . .
C45 C 0.3983(7) -0.0115(5) 0.6022(3) 0.0443(18) Uani 0.5 1 d D U P A 1
C49 C 0.2337(6) 0.0699(4) 0.5715(3) 0.0354(15) Uani 0.5 1 d D U P A 1
C41 C 0.56395(16) 0.12228(12) 0.87777(7) 0.0622(5) Uani 1 1 d . . . . .
H41A H 0.531329 0.076851 0.860977 0.093 Uiso 1 1 calc R U . . .
H41B H 0.605830 0.114594 0.917622 0.093 Uiso 1 1 calc R U . . .
H41C H 0.618774 0.141147 0.856076 0.093 Uiso 1 1 calc R U . . .
C48 C 0.2195(5) 0.0415(3) 0.5167(2) 0.0466(14) Uani 0.5 1 d D U P A 1
H48 H 0.156477 0.058273 0.487193 0.056 Uiso 0.5 1 calc R U P A 1
C43 C 0.3650(2) 0.30792(13) 0.97445(9) 0.0705(6) Uani 1 1 d . . . . .
H43A H 0.343325 0.357502 0.963974 0.106 Uiso 1 1 calc R U . . .
H43B H 0.441621 0.306857 1.001850 0.106 Uiso 1 1 calc R U . . .
H43C H 0.305275 0.286322 0.991858 0.106 Uiso 1 1 calc R U . . .
C51 C 0.4969(10) -0.0414(7) 0.6490(5) 0.061(2) Uani 0.5 1 d D U P A 1
H51A H 0.542792 -0.075774 0.632299 0.091 Uiso 0.5 1 calc R U P A 1
H51B H 0.463276 -0.065421 0.677752 0.091 Uiso 0.5 1 calc R U P A 1
H51C H 0.548247 -0.002428 0.666981 0.091 Uiso 0.5 1 calc R U P A 1
C46 C 0.3811(6) -0.0370(4) 0.5460(3) 0.0540(16) Uani 0.5 1 d D U P A 1
H46 H 0.430890 -0.073300 0.537170 0.065 Uiso 0.5 1 calc R U P A 1
C52 C 0.1560(11) 0.1271(6) 0.5851(5) 0.066(2) Uani 0.5 1 d D U P A 1
H52A H 0.204210 0.164090 0.608180 0.098 Uiso 0.5 1 calc R U P A 1
H52B H 0.101930 0.106666 0.606514 0.098 Uiso 0.5 1 calc R U P A 1
H52C H 0.110592 0.148217 0.549442 0.098 Uiso 0.5 1 calc R U P A 1
C47 C 0.2929(6) -0.0096(4) 0.5039(3) 0.0491(15) Uani 0.5 1 d D U P A 1
C20 C 0.1537(3) 0.85771(11) 0.58658(12) 0.0978(10) Uani 1 1 d . . . . .
H20A H 0.085437 0.882498 0.594715 0.147 Uiso 1 1 calc R U . . .
H20B H 0.178575 0.881957 0.555202 0.147 Uiso 1 1 calc R U . . .
H20C H 0.218470 0.858164 0.620802 0.147 Uiso 1 1 calc R U . . .
C50 C 0.2787(8) -0.0401(5) 0.4433(3) 0.090(3) Uani 0.5 1 d D U P A 1
H50A H 0.254831 -0.090288 0.442881 0.135 Uiso 0.5 1 calc R U P A 1
H50B H 0.353883 -0.036570 0.431836 0.135 Uiso 0.5 1 calc R U P A 1
H50C H 0.218469 -0.012874 0.416441 0.135 Uiso 0.5 1 calc R U P A 1
C62 C 0.9134(3) 0.1912(3) 0.67857(19) 0.0524(15) Uani 0.540(7) 1 d G . P B 1
C67 C 0.8874(3) 0.23192(19) 0.7224(3) 0.0638(14) Uani 0.540(7) 1 d G . P B 1
H67 H 0.893477 0.282471 0.721636 0.077 Uiso 0.540(7) 1 calc R U P B 1
C61 C 0.8524(5) 0.1986(4) 0.7675(2) 0.080(2) Uani 0.540(7) 1 d G . P B 1
H61 H 0.834619 0.226414 0.797480 0.096 Uiso 0.540(7) 1 calc R U P B 1
C65 C 0.8434(5) 0.1247(4) 0.7687(2) 0.082(2) Uani 0.540(7) 1 d G . P B 1
H65 H 0.819543 0.101893 0.799463 0.098 Uiso 0.540(7) 1 calc R U P B 1
C64 C 0.8694(5) 0.08398(19) 0.7248(3) 0.0747(19) Uani 0.540(7) 1 d G . P B 1
H64 H 0.863327 0.033429 0.725602 0.090 Uiso 0.540(7) 1 calc R U P B 1
C63 C 0.9044(4) 0.1173(3) 0.67974(17) 0.0617(16) Uani 0.540(7) 1 d G . P B 1
H63 H 0.922186 0.089485 0.649757 0.074 Uiso 0.540(7) 1 calc R U P B 1
C66 C 0.9541(4) 0.2301(4) 0.6315(3) 0.093(2) Uani 0.540(7) 1 d . . P B 1
H66A H 0.928782 0.280084 0.630469 0.139 Uiso 0.540(7) 1 calc R U P B 1
H66B H 0.919633 0.207435 0.594648 0.139 Uiso 0.540(7) 1 calc R U P B 1
H66C H 1.040153 0.227994 0.638773 0.139 Uiso 0.540(7) 1 calc R U P B 1
C66A C 0.9365(5) 0.2709(3) 0.6686(3) 0.077(2) Uani 0.460(7) 1 d . . P B 2
H66D H 0.907414 0.265831 0.627165 0.116 Uiso 0.460(7) 1 calc R U P B 2
H66E H 1.022313 0.276225 0.677782 0.116 Uiso 0.460(7) 1 calc R U P B 2
H66F H 0.900830 0.313158 0.681783 0.116 Uiso 0.460(7) 1 calc R U P B 2
C62A C 0.9040(4) 0.2058(3) 0.6979(2) 0.0489(16) Uani 0.460(7) 1 d G . P B 2
C67A C 0.8817(5) 0.2108(3) 0.7522(3) 0.0640(18) Uani 0.460(7) 1 d G . P B 2
H67A H 0.888658 0.255472 0.771317 0.077 Uiso 0.460(7) 1 calc R U P B 2
C61A C 0.8491(5) 0.1503(5) 0.77834(16) 0.070(2) Uani 0.460(7) 1 d G . P B 2
H61A H 0.833790 0.153749 0.815399 0.084 Uiso 0.460(7) 1 calc R U P B 2
C65A C 0.8389(6) 0.0849(3) 0.7503(3) 0.080(2) Uani 0.460(7) 1 d G . P B 2
H65A H 0.816583 0.043615 0.768206 0.096 Uiso 0.460(7) 1 calc R U P B 2
C64A C 0.8612(6) 0.0799(2) 0.6961(3) 0.085(3) Uani 0.460(7) 1 d G . P B 2
H64A H 0.854243 0.035202 0.676931 0.102 Uiso 0.460(7) 1 calc R U P B 2
C63A C 0.8938(5) 0.1403(4) 0.66990(13) 0.070(2) Uani 0.460(7) 1 d G . P B 2
H63A H 0.909111 0.136925 0.632849 0.084 Uiso 0.460(7) 1 calc R U P B 2
C7 C 0.4766(3) -0.02520(19) 0.96334(15) 0.0753(12) Uani 0.5 1 d DG U P C -1
C14 C 0.4067(4) 0.0340(2) 0.9668(2) 0.0833(14) Uani 0.5 1 d G U P C -1
H14 H 0.342840 0.045567 0.935775 0.100 Uiso 0.5 1 calc R U P C -1
C10 C 0.4302(6) 0.07613(19) 1.0158(3) 0.1072(17) Uani 0.5 1 d G U P C -1
H10 H 0.382445 0.116558 1.018137 0.129 Uiso 0.5 1 calc R U P C -1
C21 C 0.5237(7) 0.0591(3) 1.06119(19) 0.122(2) Uani 0.5 1 d G U P C -1
H21 H 0.539761 0.087961 1.094631 0.146 Uiso 0.5 1 calc R U P C -1
C68 C 0.5936(5) 0.0000(3) 1.05771(15) 0.128(2) Uani 0.5 1 d G U P C -1
H68 H 0.657475 -0.011626 1.088765 0.153 Uiso 0.5 1 calc R U P C -1
C17 C 0.5701(3) -0.0422(2) 1.00879(19) 0.0948(16) Uani 0.5 1 d G U P C -1
H17 H 0.617873 -0.082618 1.006403 0.114 Uiso 0.5 1 calc R U P C -1
C23 C 0.4326(5) -0.0616(4) 0.9080(2) 0.0965(18) Uani 0.5 1 d D . P C -1
H23A H 0.351439 -0.077495 0.905057 0.145 Uiso 0.5 1 calc R U P C -1
H23B H 0.482466 -0.103090 0.905493 0.145 Uiso 0.5 1 calc R U P C -1
H23C H 0.434836 -0.028513 0.876681 0.145 Uiso 0.5 1 calc R U P C -1
C51A C 0.5206(12) -0.0462(9) 0.6590(5) 0.065(2) Uani 0.5 1 d D U P A 2
H51D H 0.485942 -0.055207 0.691802 0.097 Uiso 0.5 1 calc R U P A 2
H51E H 0.582155 -0.009754 0.669246 0.097 Uiso 0.5 1 calc R U P A 2
H51F H 0.555037 -0.090449 0.648433 0.097 Uiso 0.5 1 calc R U P A 2
C45A C 0.4281(6) -0.0208(4) 0.6101(3) 0.0332(13) Uani 0.5 1 d D U P A 2
C46A C 0.4187(5) -0.0485(4) 0.5551(3) 0.0432(12) Uani 0.5 1 d D U P A 2
H46A H 0.474153 -0.083516 0.549729 0.052 Uiso 0.5 1 calc R U P A 2
C47A C 0.3331(5) -0.0275(3) 0.5084(2) 0.0363(11) Uani 0.5 1 d D U P A 2
C50A C 0.3263(7) -0.0595(5) 0.4497(3) 0.0680(18) Uani 0.5 1 d D U P A 2
H50D H 0.405384 -0.073614 0.446494 0.102 Uiso 0.5 1 calc R U P A 2
H50E H 0.294423 -0.023977 0.420257 0.102 Uiso 0.5 1 calc R U P A 2
H50F H 0.274895 -0.101473 0.444560 0.102 Uiso 0.5 1 calc R U P A 2
C48A C 0.2536(5) 0.0240(3) 0.5158(3) 0.0362(11) Uani 0.5 1 d D U P A 2
H48A H 0.193532 0.039014 0.484185 0.043 Uiso 0.5 1 calc R U P A 2
C49A C 0.2610(6) 0.0546(4) 0.5701(3) 0.0308(12) Uani 0.5 1 d D U P A 2
C44A C 0.3489(7) 0.0319(5) 0.6157(3) 0.0248(12) Uani 0.5 1 d D U P A 2
C52A C 0.1740(9) 0.1122(5) 0.5774(4) 0.0455(15) Uani 0.5 1 d D U P A 2
H52D H 0.116112 0.119187 0.541159 0.068 Uiso 0.5 1 calc R U P A 2
H52E H 0.216286 0.157046 0.588801 0.068 Uiso 0.5 1 calc R U P A 2
H52F H 0.133415 0.097639 0.607023 0.068 Uiso 0.5 1 calc R U P A 2

loop_
_atom_site_aniso_label
_atom_site_aniso_U_11
_atom_site_aniso_U_22
_atom_site_aniso_U_33
_atom_site_aniso_U_23
_atom_site_aniso_U_13
_atom_site_aniso_U_12
N15 0.0261(5) 0.0169(4) 0.0299(5) 0.0019(4) 0.0040(4) -0.0025(4)
N1 0.0312(5) 0.0261(5) 0.0269(5) 0.0000(4) 0.0090(4) 0.0033(4)
N6 0.0270(5) 0.0268(5) 0.0256(5) -0.0051(4) 0.0066(4) 0.0000(4)
N13 0.0291(5) 0.0241(5) 0.0372(6) 0.0078(4) 0.0071(4) 0.0021(4)
N2 0.0418(6) 0.0240(5) 0.0295(5) -0.0011(4) 0.0117(5) -0.0071(4)
N8 0.0358(6) 0.0328(6) 0.0272(5) 0.0007(4) 0.0083(4) -0.0063(5)
N14 0.0303(5) 0.0302(5) 0.0310(5) 0.0044(4) 0.0015(4) -0.0048(4)
N5 0.0426(6) 0.0308(5) 0.0239(5) -0.0053(4) 0.0121(4) -0.0114(5)
N7 0.0257(5) 0.0334(6) 0.0339(5) -0.0058(4) 0.0050(4) -0.0038(4)
N4 0.0528(7) 0.0419(7) 0.0426(7) 0.0051(5) 0.0237(6) -0.0003(6)
C8 0.0235(5) 0.0214(5) 0.0291(6) 0.0041(4) 0.0072(5) -0.0008(4)
C9 0.0236(5) 0.0223(5) 0.0285(6) 0.0046(4) 0.0059(4) -0.0022(4)
C22 0.0273(6) 0.0235(5) 0.0255(6) -0.0003(4) 0.0060(4) 0.0031(4)
N3 0.0711(10) 0.0483(8) 0.0618(9) -0.0121(7) 0.0284(8) -0.0307(7)
C35 0.0254(6) 0.0274(6) 0.0269(6) -0.0055(5) 0.0073(5) 0.0006(5)
C34 0.0334(6) 0.0223(6) 0.0305(6) 0.0033(5) 0.0113(5) 0.0029(5)
C40 0.0258(6) 0.0289(6) 0.0390(7) -0.0020(5) 0.0088(5) 0.0018(5)
C53 0.0407(7) 0.0272(6) 0.0333(7) 0.0014(5) 0.0131(6) 0.0012(5)
C1 0.0342(6) 0.0180(5) 0.0276(6) 0.0002(4) 0.0072(5) -0.0040(5)
C29 0.0305(6) 0.0270(6) 0.0263(6) -0.0003(5) 0.0057(5) -0.0025(5)
C33 0.0379(7) 0.0214(5) 0.0317(6) 0.0019(5) 0.0106(5) -0.0023(5)
C11 0.0293(6) 0.0329(7) 0.0376(7) 0.0133(5) 0.0046(5) 0.0036(5)
C24 0.0241(5) 0.0272(6) 0.0271(6) -0.0020(5) 0.0047(4) 0.0010(5)
C31 0.0351(6) 0.0231(6) 0.0258(6) 0.0004(4) 0.0085(5) -0.0016(5)
N11 0.0497(8) 0.0485(8) 0.0702(10) 0.0268(7) -0.0003(7) 0.0115(7)
C2 0.0408(7) 0.0276(6) 0.0271(6) -0.0019(5) 0.0110(5) -0.0100(5)
C59 0.0538(9) 0.0301(7) 0.0387(7) -0.0016(6) 0.0194(6) -0.0115(6)
C27 0.0288(6) 0.0347(7) 0.0315(6) 0.0026(5) 0.0050(5) -0.0055(5)
C26 0.0271(6) 0.0341(7) 0.0368(7) -0.0026(5) 0.0050(5) -0.0064(5)
C15 0.0289(6) 0.0389(7) 0.0337(7) 0.0106(6) -0.0002(5) -0.0023(5)
C39 0.0347(7) 0.0300(7) 0.0540(9) -0.0081(6) 0.0201(6) 0.0031(5)
N10 0.0648(9) 0.0704(10) 0.0476(8) 0.0115(7) 0.0189(7) -0.0251(8)
N9 0.0657(10) 0.0588(10) 0.0808(11) -0.0190(8) 0.0244(9) -0.0340(8)
C38 0.0449(8) 0.0452(8) 0.0430(8) -0.0187(7) 0.0199(7) -0.0063(6)
C6 0.0461(8) 0.0239(6) 0.0396(7) 0.0031(5) 0.0186(6) -0.0002(5)
C36 0.0337(7) 0.0477(8) 0.0303(6) -0.0053(6) 0.0042(5) 0.0110(6)
C12 0.0365(7) 0.0423(8) 0.0494(8) 0.0176(7) 0.0039(6) 0.0046(6)
C55 0.0403(7) 0.0416(8) 0.0359(7) 0.0028(6) 0.0057(6) -0.0128(6)
C18 0.0443(7) 0.0356(7) 0.0345(7) -0.0045(5) 0.0180(6) -0.0112(6)
C44 0.039(4) 0.035(3) 0.028(2) -0.0027(18) 0.011(2) -0.012(2)
C57 0.0394(8) 0.0471(9) 0.0484(8) -0.0101(7) 0.0126(7) -0.0150(7)
C37 0.0419(8) 0.0663(10) 0.0299(7) -0.0124(7) 0.0032(6) 0.0046(7)
C5 0.0762(11) 0.0271(7) 0.0488(9) -0.0070(6) 0.0345(8) -0.0037(7)
C3 0.0665(10) 0.0348(7) 0.0447(8) -0.0090(6) 0.0282(8) -0.0251(7)
C16 0.0469(9) 0.0535(9) 0.0450(9) 0.0154(7) -0.0070(7) -0.0051(7)
N12 0.0694(11) 0.0957(14) 0.0545(10) 0.0205(9) -0.0254(9) -0.0127(10)
C42 0.0378(8) 0.0546(10) 0.0523(9) 0.0013(7) 0.0000(7) 0.0199(7)
C19 0.0570(10) 0.0343(8) 0.0724(11) 0.0002(7) 0.0406(9) -0.0007(7)
C4 0.0941(13) 0.0277(7) 0.0532(9) -0.0130(6) 0.0383(10) -0.0233(8)
C45 0.051(4) 0.047(3) 0.034(2) -0.003(2) 0.008(2) -0.009(3)
C49 0.038(3) 0.037(3) 0.0296(18) 0.0041(18) 0.0029(18) -0.009(2)
C41 0.0531(10) 0.0870(14) 0.0401(8) -0.0051(9) -0.0025(7) 0.0406(10)
C48 0.054(3) 0.052(3) 0.0308(18) 0.0026(19) 0.003(2) -0.024(2)
C43 0.0796(13) 0.0809(14) 0.0592(11) -0.0373(10) 0.0328(10) -0.0061(11)
C51 0.079(6) 0.057(4) 0.052(5) -0.017(3) 0.028(4) 0.011(4)
C46 0.066(4) 0.055(3) 0.044(3) -0.014(2) 0.018(3) -0.013(3)
C52 0.061(4) 0.069(5) 0.061(5) 0.016(3) 0.004(3) 0.002(3)
C47 0.061(3) 0.049(3) 0.035(2) -0.003(2) 0.009(2) -0.015(2)
C20 0.170(3) 0.0405(10) 0.1115(19) -0.0386(11) 0.091(2) -0.0513(14)
C50 0.130(7) 0.104(6) 0.038(3) -0.026(3) 0.023(4) -0.047(5)
C62 0.0334(17) 0.064(4) 0.053(3) 0.001(2) -0.0043(18) 0.0129(19)
C67 0.0431(19) 0.063(3) 0.077(4) -0.006(3) -0.003(2) 0.0052(19)
C61 0.069(4) 0.104(6) 0.057(3) 0.003(4) -0.005(3) 0.016(4)
C65 0.073(4) 0.086(6) 0.082(4) 0.034(4) 0.007(3) 0.024(4)
C64 0.060(3) 0.067(3) 0.095(6) 0.027(3) 0.014(3) 0.018(2)
C63 0.045(2) 0.062(4) 0.072(3) 0.003(2) 0.001(2) 0.007(2)
C66 0.054(2) 0.126(5) 0.103(4) 0.047(4) 0.029(2) 0.028(3)
C66A 0.056(3) 0.081(4) 0.082(4) 0.029(3) -0.013(3) -0.022(2)
C62A 0.039(3) 0.042(3) 0.055(3) 0.000(3) -0.012(2) -0.005(2)
C67A 0.054(3) 0.059(3) 0.071(5) 0.015(3) -0.003(3) -0.007(2)
C61A 0.058(4) 0.076(5) 0.067(4) 0.018(3) -0.005(3) -0.013(3)
C65A 0.073(5) 0.068(4) 0.079(5) 0.028(3) -0.021(3) -0.013(3)
C64A 0.090(5) 0.053(3) 0.085(5) 0.019(3) -0.037(4) -0.007(3)
C63A 0.062(3) 0.051(4) 0.080(4) -0.007(3) -0.017(3) 0.005(3)
C7 0.057(2) 0.066(2) 0.112(3) 0.028(2) 0.037(2) 0.012(2)
C14 0.067(3) 0.076(3) 0.120(4) 0.021(2) 0.048(3) 0.020(2)
C10 0.136(4) 0.084(3) 0.122(4) 0.014(3) 0.072(3) -0.010(3)
C21 0.143(5) 0.117(4) 0.116(4) 0.005(4) 0.050(3) -0.068(4)
C68 0.108(4) 0.154(5) 0.119(4) 0.045(3) 0.022(3) -0.033(4)
C17 0.063(3) 0.102(4) 0.123(4) 0.062(3) 0.029(3) 0.013(3)
C23 0.075(3) 0.125(5) 0.090(4) 0.025(4) 0.020(3) -0.025(3)
C51A 0.071(4) 0.074(4) 0.045(3) -0.007(3) 0.005(3) 0.034(3)
C45A 0.038(3) 0.038(2) 0.025(2) -0.0098(18) 0.011(2) 0.0018(19)
C46A 0.051(3) 0.046(2) 0.036(2) -0.0157(17) 0.0170(19) 0.0008(19)
C47A 0.046(2) 0.038(2) 0.027(2) -0.0087(16) 0.0128(19) -0.0097(18)
C50A 0.095(4) 0.074(4) 0.038(3) -0.025(2) 0.023(3) -0.026(3)
C48A 0.040(3) 0.036(2) 0.0335(18) 0.0019(16) 0.0110(17) -0.0031(18)
C49A 0.036(3) 0.025(2) 0.035(2) 0.0014(14) 0.0143(18) -0.0026(16)
C44A 0.030(3) 0.025(2) 0.0203(19) -0.0054(14) 0.0094(15) -0.0060(18)
C52A 0.052(4) 0.049(4) 0.033(2) 0.004(2) 0.007(2) -0.002(3)

loop_
_atom_type_symbol
_atom_type_description
_atom_type_scat_dispersion_real
_atom_type_scat_dispersion_imag
_atom_type_scat_source
C C 0.0033 0.0016 'International Tables Vol C Tables 4.2.6.8 and 6.1.1.4'
H H 0.0000 0.0000 'International Tables Vol C Tables 4.2.6.8 and 6.1.1.4'
N N 0.0061 0.0033 'International Tables Vol C Tables 4.2.6.8 and 6.1.1.4'

loop_
_geom_angle_atom_site_label_1
_geom_angle_atom_site_label_2
_geom_angle_atom_site_label_3
_geom_angle
_geom_angle_site_symmetry_1
_geom_angle_site_symmetry_3
_geom_angle_publ_flag
C8 N15 C1 118.56(9) 3_566 . ?
C9 N15 C8 120.33(10) . 3_566 ?
C9 N15 C1 120.92(10) . . ?
C22 N1 C34 116.46(10) . . ?
C22 N6 C35 120.27(10) . . ?
C22 N6 C24 119.85(10) . . ?
C24 N6 C35 119.21(10) . . ?
C8 N13 C11 116.19(11) . . ?
C31 N2 C33 116.35(11) . . ?
C29 N8 C27 116.25(11) . . ?
C9 N14 C15 116.05(11) . . ?
C29 N5 C44 120.2(5) . . ?
C29 N5 C44A 117.5(4) . . ?
C31 N5 C29 119.71(10) . . ?
C31 N5 C44 118.6(5) . . ?
C31 N5 C44A 122.8(5) . . ?
C24 N7 C26 116.42(11) . . ?
N15 C8 C9 120.18(10) 3_566 . ?
N13 C8 N15 118.03(11) . 3_566 ?
N13 C8 C9 121.78(11) . . ?
N15 C9 C8 119.49(10) . . ?
N14 C9 N15 118.79(11) . . ?
N14 C9 C8 121.71(11) . . ?
N1 C22 N6 118.98(11) . . ?
N1 C22 C31 121.18(11) . . ?
N6 C22 C31 119.82(11) . . ?
C40 C35 N6 117.80(11) . . ?
C36 C35 N6 119.45(11) . . ?
C36 C35 C40 122.72(11) . . ?
N1 C34 C53 117.71(11) . . ?
N1 C34 C33 121.99(11) . . ?
C33 C34 C53 120.30(12) . . ?
C35 C40 C42 121.25(12) . . ?
C39 C40 C35 117.50(12) . . ?
C39 C40 C42 121.23(12) . . ?
N4 C53 C34 177.94(15) . . ?
C2 C1 N15 117.02(11) . . ?
C6 C1 N15 119.19(11) . . ?
C6 C1 C2 123.70(11) . . ?
N8 C29 N5 117.89(11) . . ?
N8 C29 C24 121.78(11) . . ?
N5 C29 C24 120.29(11) . . ?
N2 C33 C34 121.98(12) . . ?
N2 C33 C59 116.37(11) . . ?
C34 C33 C59 121.64(12) . . ?
N13 C11 C15 122.32(11) . . ?
N13 C11 C12 115.73(13) . . ?
C15 C11 C12 121.93(13) . . ?
N6 C24 C29 119.90(11) . . ?
N7 C24 N6 118.53(11) . . ?
N7 C24 C29 121.55(11) . . ?
N2 C31 N5 118.12(11) . . ?
N2 C31 C22 121.74(11) . . ?
N5 C31 C22 120.12(11) . . ?
C1 C2 C18 120.59(11) . . ?
C3 C2 C1 116.97(12) . . ?
C3 C2 C18 122.43(12) . . ?
N3 C59 C33 178.42(19) . . ?
N8 C27 C26 122.07(12) . . ?
N8 C27 C55 115.11(12) . . ?
C26 C27 C55 122.73(12) . . ?
N7 C26 C27 121.82(12) . . ?
N7 C26 C57 116.87(12) . . ?
C27 C26 C57 121.21(13) . . ?
N14 C15 C11 121.94(12) . . ?
N14 C15 C16 116.66(13) . . ?
C11 C15 C16 121.39(13) . . ?
C40 C39 H39 119.1 . . ?
C38 C39 C40 121.76(12) . . ?
C38 C39 H39 119.1 . . ?
C39 C38 C43 120.61(15) . . ?
C37 C38 C39 118.44(13) . . ?
C37 C38 C43 120.94(16) . . ?
C1 C6 C5 116.98(12) . . ?
C1 C6 C19 122.16(12) . . ?
C5 C6 C19 120.85(13) . . ?
C35 C36 C37 117.23(12) . . ?
C35 C36 C41 121.49(13) . . ?
C37 C36 C41 121.27(13) . . ?
N11 C12 C11 178.60(19) . . ?
N10 C55 C27 176.20(16) . . ?
C2 C18 H18A 109.5 . . ?
C2 C18 H18B 109.5 . . ?
C2 C18 H18C 109.5 . . ?
H18A C18 H18B 109.5 . . ?
H18A C18 H18C 109.5 . . ?
H18B C18 H18C 109.5 . . ?
C45 C44 N5 114.2(6) . . ?
C49 C44 N5 121.8(6) . . ?
C49 C44 C45 123.8(7) . . ?
N9 C57 C26 177.6(2) . . ?
C38 C37 C36 122.23(14) . . ?
C38 C37 H37 118.9 . . ?
C36 C37 H37 118.9 . . ?
C6 C5 H5 119.2 . . ?
C4 C5 C6 121.70(14) . . ?
C4 C5 H5 119.2 . . ?
C2 C3 H3 119.3 . . ?
C2 C3 C4 121.49(13) . . ?
C4 C3 H3 119.3 . . ?
N12 C16 C15 178.0(2) . . ?
C40 C42 H42A 109.5 . . ?
C40 C42 H42B 109.5 . . ?
C40 C42 H42C 109.5 . . ?
H42A C42 H42B 109.5 . . ?
H42A C42 H42C 109.5 . . ?
H42B C42 H42C 109.5 . . ?
C6 C19 H19A 109.5 . . ?
C6 C19 H19B 109.5 . . ?
C6 C19 H19C 109.5 . . ?
H19A C19 H19B 109.5 . . ?
H19A C19 H19C 109.5 . . ?
H19B C19 H19C 109.5 . . ?
C5 C4 C3 119.15(13) . . ?
C5 C4 C20 120.28(16) . . ?
C3 C4 C20 120.57(16) . . ?
C44 C45 C51 122.1(7) . . ?
C44 C45 C46 117.7(7) . . ?
C46 C45 C51 120.1(7) . . ?
C44 C49 C48 115.8(6) . . ?
C44 C49 C52 121.8(7) . . ?
C48 C49 C52 122.4(6) . . ?
C36 C41 H41A 109.5 . . ?
C36 C41 H41B 109.5 . . ?
C36 C41 H41C 109.5 . . ?
H41A C41 H41B 109.5 . . ?
H41A C41 H41C 109.5 . . ?
H41B C41 H41C 109.5 . . ?
C49 C48 H48 118.8 . . ?
C47 C48 C49 122.5(5) . . ?
C47 C48 H48 118.8 . . ?
C38 C43 H43A 109.5 . . ?
C38 C43 H43B 109.5 . . ?
C38 C43 H43C 109.5 . . ?
H43A C43 H43B 109.5 . . ?
H43A C43 H43C 109.5 . . ?
H43B C43 H43C 109.5 . . ?
C45 C51 H51A 109.5 . . ?
C45 C51 H51B 109.5 . . ?
C45 C51 H51C 109.5 . . ?
H51A C51 H51B 109.5 . . ?
H51A C51 H51C 109.5 . . ?
H51B C51 H51C 109.5 . . ?
C45 C46 H46 120.0 . . ?
C47 C46 C45 120.1(6) . . ?
C47 C46 H46 120.0 . . ?
C49 C52 H52A 109.5 . . ?
C49 C52 H52B 109.5 . . ?
C49 C52 H52C 109.5 . . ?
H52A C52 H52B 109.5 . . ?
H52A C52 H52C 109.5 . . ?
H52B C52 H52C 109.5 . . ?
C48 C47 C50 122.6(6) . . ?
C46 C47 C48 120.0(5) . . ?
C46 C47 C50 117.4(7) . . ?
C4 C20 H20A 109.5 . . ?
C4 C20 H20B 109.5 . . ?
C4 C20 H20C 109.5 . . ?
H20A C20 H20B 109.5 . . ?
H20A C20 H20C 109.5 . . ?
H20B C20 H20C 109.5 . . ?
C47 C50 H50A 109.5 . . ?
C47 C50 H50B 109.5 . . ?
C47 C50 H50C 109.5 . . ?
H50A C50 H50B 109.5 . . ?
H50A C50 H50C 109.5 . . ?
H50B C50 H50C 109.5 . . ?
C67 C62 C63 120.0 . . ?
C67 C62 C66 117.8(5) . . ?
C63 C62 C66 122.2(5) . . ?
C62 C67 H67 120.0 . . ?
C62 C67 C61 120.0 . . ?
C61 C67 H67 120.0 . . ?
C67 C61 H61 120.0 . . ?
C65 C61 C67 120.0 . . ?
C65 C61 H61 120.0 . . ?
C61 C65 H65 120.0 . . ?
C64 C65 C61 120.0 . . ?
C64 C65 H65 120.0 . . ?
C65 C64 H64 120.0 . . ?
C65 C64 C63 120.0 . . ?
C63 C64 H64 120.0 . . ?
C62 C63 H63 120.0 . . ?
C64 C63 C62 120.0 . . ?
C64 C63 H63 120.0 . . ?
C62 C66 H66A 109.5 . . ?
C62 C66 H66B 109.5 . . ?
C62 C66 H66C 109.5 . . ?
H66A C66 H66B 109.5 . . ?
H66A C66 H66C 109.5 . . ?
H66B C66 H66C 109.5 . . ?
H66D C66A H66E 109.5 . . ?
H66D C66A H66F 109.5 . . ?
H66E C66A H66F 109.5 . . ?
C62A C66A H66D 109.5 . . ?
C62A C66A H66E 109.5 . . ?
C62A C66A H66F 109.5 . . ?
C67A C62A C66A 120.5(6) . . ?
C67A C62A C63A 120.0 . . ?
C63A C62A C66A 119.5(6) . . ?
C62A C67A H67A 120.0 . . ?
C62A C67A C61A 120.0 . . ?
C61A C67A H67A 120.0 . . ?
C67A C61A H61A 120.0 . . ?
C67A C61A C65A 120.0 . . ?
C65A C61A H61A 120.0 . . ?
C61A C65A H65A 120.0 . . ?
C64A C65A C61A 120.0 . . ?
C64A C65A H65A 120.0 . . ?
C65A C64A H64A 120.0 . . ?
C65A C64A C63A 120.0 . . ?
C63A C64A H64A 120.0 . . ?
C62A C63A H63A 120.0 . . ?
C64A C63A C62A 120.0 . . ?
C64A C63A H63A 120.0 . . ?
C14 C7 C17 120.0 . . ?
C14 C7 C23 109.6(4) . . ?
C17 C7 C23 130.4(4) . . ?
C7 C14 H14 120.0 . . ?
C10 C14 C7 120.0 . . ?
C10 C14 H14 120.0 . . ?
C14 C10 H10 120.0 . . ?
C21 C10 C14 120.0 . . ?
C21 C10 H10 120.0 . . ?
C10 C21 H21 120.0 . . ?
C68 C21 C10 120.0 . . ?
C68 C21 H21 120.0 . . ?
C21 C68 H68 120.0 . . ?
C21 C68 C17 120.0 . . ?
C17 C68 H68 120.0 . . ?
C7 C17 H17 120.0 . . ?
C68 C17 C7 120.0 . . ?
C68 C17 H17 120.0 . . ?
C7 C23 H23A 109.5 . . ?
C7 C23 H23B 109.5 . . ?
C7 C23 H23C 109.5 . . ?
H23A C23 H23B 109.5 . . ?
H23A C23 H23C 109.5 . . ?
H23B C23 H23C 109.5 . . ?
H51D C51A H51E 109.5 . . ?
H51D C51A H51F 109.5 . . ?
H51E C51A H51F 109.5 . . ?
C45A C51A H51D 109.5 . . ?
C45A C51A H51E 109.5 . . ?
C45A C51A H51F 109.5 . . ?
C46A C45A C51A 120.9(8) . . ?
C44A C45A C51A 122.3(8) . . ?
C44A C45A C46A 116.7(6) . . ?
C45A C46A H46A 118.5 . . ?
C47A C46A C45A 123.1(5) . . ?
C47A C46A H46A 118.5 . . ?
C46A C47A C50A 121.1(5) . . ?
C46A C47A C48A 118.6(5) . . ?
C48A C47A C50A 120.3(5) . . ?
C47A C50A H50D 109.5 . . ?
C47A C50A H50E 109.5 . . ?
C47A C50A H50F 109.5 . . ?
H50D C50A H50E 109.5 . . ?
H50D C50A H50F 109.5 . . ?
H50E C50A H50F 109.5 . . ?
C47A C48A H48A 119.8 . . ?
C47A C48A C49A 120.3(5) . . ?
C49A C48A H48A 119.8 . . ?
C48A C49A C52A 119.7(6) . . ?
C44A C49A C48A 119.0(5) . . ?
C44A C49A C52A 121.3(6) . . ?
C45A C44A N5 122.1(6) . . ?
C45A C44A C49A 122.2(6) . . ?
C49A C44A N5 115.6(5) . . ?
C49A C52A H52D 109.5 . . ?
C49A C52A H52E 109.5 . . ?
C49A C52A H52F 109.5 . . ?
H52D C52A H52E 109.5 . . ?
H52D C52A H52F 109.5 . . ?
H52E C52A H52F 109.5 . . ?

loop_
_geom_bond_atom_site_label_1
_geom_bond_atom_site_label_2
_geom_bond_distance
_geom_bond_site_symmetry_2
_geom_bond_publ_flag
N15 C8 1.3831(15) 3_566 ?
N15 C9 1.3807(15) . ?
N15 C1 1.4545(14) . ?
N1 C22 1.3144(16) . ?
N1 C34 1.3563(16) . ?
N6 C22 1.3845(16) . ?
N6 C35 1.4590(15) . ?
N6 C24 1.3872(16) . ?
N13 C8 1.3098(15) . ?
N13 C11 1.3513(17) . ?
N2 C33 1.3522(16) . ?
N2 C31 1.3135(16) . ?
N8 C29 1.3101(16) . ?
N8 C27 1.3517(17) . ?
N14 C9 1.3129(16) . ?
N14 C15 1.3588(17) . ?
N5 C29 1.3852(16) . ?
N5 C31 1.3793(16) . ?
N5 C44 1.454(8) . ?
N5 C44A 1.486(7) . ?
N7 C24 1.3103(16) . ?
N7 C26 1.3538(17) . ?
N4 C53 1.1464(18) . ?
C8 C9 1.4317(16) . ?
C22 C31 1.4391(16) . ?
N3 C59 1.140(2) . ?
C35 C40 1.3893(17) . ?
C35 C36 1.3854(18) . ?
C34 C53 1.4442(17) . ?
C34 C33 1.3773(18) . ?
C40 C39 1.3890(19) . ?
C40 C42 1.499(2) . ?
C1 C2 1.3916(17) . ?
C1 C6 1.3864(18) . ?
C29 C24 1.4317(17) . ?
C33 C59 1.4423(19) . ?
C11 C15 1.370(2) . ?
C11 C12 1.4481(18) . ?
N11 C12 1.1406(19) . ?
C2 C18 1.5047(19) . ?
C2 C3 1.3899(19) . ?
C27 C26 1.3760(19) . ?
C27 C55 1.4402(19) . ?
C26 C57 1.4461(19) . ?
C15 C16 1.446(2) . ?
C39 H39 0.9500 . ?
C39 C38 1.388(2) . ?
N10 C55 1.142(2) . ?
N9 C57 1.140(2) . ?
C38 C37 1.377(2) . ?
C38 C43 1.514(2) . ?
C6 C5 1.3916(19) . ?
C6 C19 1.501(2) . ?
C36 C37 1.392(2) . ?
C36 C41 1.503(2) . ?
C18 H18A 0.9800 . ?
C18 H18B 0.9800 . ?
C18 H18C 0.9800 . ?
C44 C45 1.378(8) . ?
C44 C49 1.376(8) . ?
C37 H37 0.9500 . ?
C5 H5 0.9500 . ?
C5 C4 1.384(2) . ?
C3 H3 0.9500 . ?
C3 C4 1.391(2) . ?
C16 N12 1.138(2) . ?
C42 H42A 0.9800 . ?
C42 H42B 0.9800 . ?
C42 H42C 0.9800 . ?
C19 H19A 0.9800 . ?
C19 H19B 0.9800 . ?
C19 H19C 0.9800 . ?
C4 C20 1.521(2) . ?
C45 C51 1.517(9) . ?
C45 C46 1.404(8) . ?
C49 C48 1.395(8) . ?
C49 C52 1.487(8) . ?
C41 H41A 0.9800 . ?
C41 H41B 0.9800 . ?
C41 H41C 0.9800 . ?
C48 H48 0.9500 . ?
C48 C47 1.366(7) . ?
C43 H43A 0.9800 . ?
C43 H43B 0.9800 . ?
C43 H43C 0.9800 . ?
C51 H51A 0.9800 . ?
C51 H51B 0.9800 . ?
C51 H51C 0.9800 . ?
C46 H46 0.9500 . ?
C46 C47 1.365(7) . ?
C52 H52A 0.9800 . ?
C52 H52B 0.9800 . ?
C52 H52C 0.9800 . ?
C47 C50 1.538(8) . ?
C20 H20A 0.9800 . ?
C20 H20B 0.9800 . ?
C20 H20C 0.9800 . ?
C50 H50A 0.9800 . ?
C50 H50B 0.9800 . ?
C50 H50C 0.9800 . ?
C62 C67 1.3900 . ?
C62 C63 1.3900 . ?
C62 C66 1.511(5) . ?
C67 H67 0.9500 . ?
C67 C61 1.3900 . ?
C61 H61 0.9500 . ?
C61 C65 1.3900 . ?
C65 H65 0.9500 . ?
C65 C64 1.3900 . ?
C64 H64 0.9500 . ?
C64 C63 1.3900 . ?
C63 H63 0.9500 . ?
C66 H66A 0.9800 . ?
C66 H66B 0.9800 . ?
C66 H66C 0.9800 . ?
C66A H66D 0.9800 . ?
C66A H66E 0.9800 . ?
C66A H66F 0.9800 . ?
C66A C62A 1.500(6) . ?
C62A C67A 1.3900 . ?
C62A C63A 1.3900 . ?
C67A H67A 0.9500 . ?
C67A C61A 1.3900 . ?
C61A H61A 0.9500 . ?
C61A C65A 1.3900 . ?
C65A H65A 0.9500 . ?
C65A C64A 1.3900 . ?
C64A H64A 0.9500 . ?
C64A C63A 1.3900 . ?
C63A H63A 0.9500 . ?
C7 C14 1.3900 . ?
C7 C17 1.3900 . ?
C7 C23 1.478(7) . ?
C14 H14 0.9500 . ?
C14 C10 1.3900 . ?
C10 H10 0.9500 . ?
C10 C21 1.3900 . ?
C21 H21 0.9500 . ?
C21 C68 1.3900 . ?
C68 H68 0.9500 . ?
C68 C17 1.3900 . ?
C17 H17 0.9500 . ?
C23 H23A 0.9800 . ?
C23 H23B 0.9800 . ?
C23 H23C 0.9800 . ?
C51A H51D 0.9800 . ?
C51A H51E 0.9800 . ?
C51A H51F 0.9800 . ?
C51A C45A 1.479(9) . ?
C45A C46A 1.401(7) . ?
C45A C44A 1.380(8) . ?
C46A H46A 0.9500 . ?
C46A C47A 1.376(7) . ?
C47A C50A 1.517(7) . ?
C47A C48A 1.378(6) . ?
C50A H50D 0.9800 . ?
C50A H50E 0.9800 . ?
C50A H50F 0.9800 . ?
C48A H48A 0.9500 . ?
C48A C49A 1.409(8) . ?
C49A C44A 1.382(8) . ?
C49A C52A 1.521(8) . ?
C52A H52D 0.9800 . ?
C52A H52E 0.9800 . ?
C52A H52F 0.9800 . ?

loop_
_geom_torsion_atom_site_label_1
_geom_torsion_atom_site_label_2
_geom_torsion_atom_site_label_3
_geom_torsion_atom_site_label_4
_geom_torsion
_geom_torsion_site_symmetry_1
_geom_torsion_site_symmetry_2
_geom_torsion_site_symmetry_3
_geom_torsion_site_symmetry_4
_geom_torsion_publ_flag
N15 C8 C9 N15 0.19(18) 3_566 . . . ?
N15 C8 C9 N14 -179.43(11) 3_566 . . . ?
N15 C1 C2 C18 -1.55(18) . . . . ?
N15 C1 C2 C3 177.33(12) . . . . ?
N15 C1 C6 C5 -177.17(13) . . . . ?
N15 C1 C6 C19 2.1(2) . . . . ?
N1 C22 C31 N2 6.24(19) . . . . ?
N1 C22 C31 N5 -175.63(11) . . . . ?
N1 C34 C33 N2 4.2(2) . . . . ?
N1 C34 C33 C59 -174.72(12) . . . . ?
N6 C22 C31 N2 -171.81(11) . . . . ?
N6 C22 C31 N5 6.32(18) . . . . ?
N6 C35 C40 C39 179.34(11) . . . . ?
N6 C35 C40 C42 0.93(19) . . . . ?
N6 C35 C36 C37 -178.61(13) . . . . ?
N6 C35 C36 C41 2.0(2) . . . . ?
N13 C8 C9 N15 179.65(11) . . . . ?
N13 C8 C9 N14 0.03(18) . . . . ?
N13 C11 C15 N14 0.1(2) . . . . ?
N13 C11 C15 C16 -178.83(14) . . . . ?
N8 C29 C24 N6 -178.96(11) . . . . ?
N8 C29 C24 N7 2.71(19) . . . . ?
N8 C27 C26 N7 2.2(2) . . . . ?
N8 C27 C26 C57 -173.91(13) . . . . ?
N5 C29 C24 N6 3.28(18) . . . . ?
N5 C29 C24 N7 -175.06(12) . . . . ?
N5 C44 C45 C51 4.3(16) . . . . ?
N5 C44 C45 C46 -175.0(8) . . . . ?
N5 C44 C49 C48 175.9(8) . . . . ?
N5 C44 C49 C52 -4.6(16) . . . . ?
C8 N15 C9 N14 179.44(11) 3_566 . . . ?
C8 N15 C9 C8 -0.19(18) 3_566 . . . ?
C8 N15 C1 C2 -92.39(14) 3_566 . . . ?
C8 N15 C1 C6 84.35(15) 3_566 . . . ?
C8 N13 C11 C15 -0.42(19) . . . . ?
C8 N13 C11 C12 -178.78(12) . . . . ?
C9 N15 C1 C2 82.67(15) . . . . ?
C9 N15 C1 C6 -100.59(14) . . . . ?
C9 N14 C15 C11 0.29(19) . . . . ?
C9 N14 C15 C16 179.27(13) . . . . ?
C22 N1 C34 C53 178.45(11) . . . . ?
C22 N1 C34 C33 -1.57(18) . . . . ?
C22 N6 C35 C40 -79.81(15) . . . . ?
C22 N6 C35 C36 102.35(14) . . . . ?
C22 N6 C24 N7 176.39(11) . . . . ?
C22 N6 C24 C29 -2.00(17) . . . . ?
C35 N6 C22 N1 -10.22(16) . . . . ?
C35 N6 C22 C31 167.86(11) . . . . ?
C35 N6 C24 N7 5.74(17) . . . . ?
C35 N6 C24 C29 -172.65(11) . . . . ?
C35 C40 C39 C38 -0.5(2) . . . . ?
C35 C36 C37 C38 -1.1(3) . . . . ?
C34 N1 C22 N6 174.74(10) . . . . ?
C34 N1 C22 C31 -3.32(17) . . . . ?
C40 C35 C36 C37 3.7(2) . . . . ?
C40 C35 C36 C41 -175.72(16) . . . . ?
C40 C39 C38 C37 2.9(2) . . . . ?
C40 C39 C38 C43 -175.60(16) . . . . ?
C53 C34 C33 N2 -175.87(12) . . . . ?
C53 C34 C33 C59 5.3(2) . . . . ?
C1 N15 C9 N14 4.46(17) . . . . ?
C1 N15 C9 C8 -175.17(11) . . . . ?
C1 C2 C3 C4 -0.4(2) . . . . ?
C1 C6 C5 C4 0.2(3) . . . . ?
C29 N8 C27 C26 0.95(19) . . . . ?
C29 N8 C27 C55 -175.63(12) . . . . ?
C29 N5 C31 N2 173.14(12) . . . . ?
C29 N5 C31 C22 -5.06(18) . . . . ?
C29 N5 C44 C45 88.8(10) . . . . ?
C29 N5 C44 C49 -86.9(10) . . . . ?
C29 N5 C44A C45A 83.1(10) . . . . ?
C29 N5 C44A C49A -95.8(8) . . . . ?
C33 N2 C31 N5 178.24(11) . . . . ?
C33 N2 C31 C22 -3.60(18) . . . . ?
C11 N13 C8 N15 179.82(11) . . . 3_566 ?
C11 N13 C8 C9 0.35(17) . . . . ?
C24 N6 C22 N1 179.23(11) . . . . ?
C24 N6 C22 C31 -2.69(17) . . . . ?
C24 N6 C35 C40 90.80(14) . . . . ?
C24 N6 C35 C36 -87.04(15) . . . . ?
C24 N7 C26 C27 -2.76(19) . . . . ?
C24 N7 C26 C57 173.49(12) . . . . ?
C31 N2 C33 C34 -1.33(19) . . . . ?
C31 N2 C33 C59 177.60(12) . . . . ?
C31 N5 C29 N8 -177.51(12) . . . . ?
C31 N5 C29 C24 0.34(18) . . . . ?
C31 N5 C44 C45 -105.3(9) . . . . ?
C31 N5 C44 C49 79.0(11) . . . . ?
C31 N5 C44A C45A -96.6(9) . . . . ?
C31 N5 C44A C49A 84.5(9) . . . . ?
C2 C1 C6 C5 -0.7(2) . . . . ?
C2 C1 C6 C19 178.58(14) . . . . ?
C2 C3 C4 C5 -0.1(3) . . . . ?
C2 C3 C4 C20 179.5(2) . . . . ?
C27 N8 C29 N5 174.55(11) . . . . ?
C27 N8 C29 C24 -3.27(18) . . . . ?
C26 N7 C24 N6 -177.91(11) . . . . ?
C26 N7 C24 C29 0.45(18) . . . . ?
C15 N14 C9 N15 -179.98(11) . . . . ?
C15 N14 C9 C8 -0.35(18) . . . . ?
C39 C38 C37 C36 -2.0(3) . . . . ?
C6 C1 C2 C18 -178.14(13) . . . . ?
C6 C1 C2 C3 0.7(2) . . . . ?
C6 C5 C4 C3 0.2(3) . . . . ?
C6 C5 C4 C20 -179.4(2) . . . . ?
C36 C35 C40 C39 -2.9(2) . . . . ?
C36 C35 C40 C42 178.70(14) . . . . ?
C12 C11 C15 N14 178.36(13) . . . . ?
C12 C11 C15 C16 -0.6(2) . . . . ?
C55 C27 C26 N7 178.50(13) . . . . ?
C55 C27 C26 C57 2.4(2) . . . . ?
C18 C2 C3 C4 178.51(16) . . . . ?
C44 N5 C29 N8 -11.8(4) . . . . ?
C44 N5 C29 C24 166.1(4) . . . . ?
C44 N5 C31 N2 7.2(4) . . . . ?
C44 N5 C31 C22 -171.0(4) . . . . ?
C44 C45 C46 C47 -0.2(14) . . . . ?
C44 C49 C48 C47 -2.4(12) . . . . ?
C42 C40 C39 C38 177.94(15) . . . . ?
C19 C6 C5 C4 -179.08(18) . . . . ?
C45 C44 C49 C48 0.6(16) . . . . ?
C45 C44 C49 C52 -179.9(11) . . . . ?
C45 C46 C47 C48 -1.5(11) . . . . ?
C45 C46 C47 C50 -179.8(8) . . . . ?
C49 C44 C45 C51 179.9(11) . . . . ?
C49 C44 C45 C46 0.6(17) . . . . ?
C49 C48 C47 C46 2.9(11) . . . . ?
C49 C48 C47 C50 -178.9(7) . . . . ?
C41 C36 C37 C38 178.27(17) . . . . ?
C43 C38 C37 C36 176.42(17) . . . . ?
C51 C45 C46 C47 -179.5(9) . . . . ?
C52 C49 C48 C47 178.1(8) . . . . ?
C62 C67 C61 C65 0.0 . . . . ?
C67 C62 C63 C64 0.0 . . . . ?
C67 C61 C65 C64 0.0 . . . . ?
C61 C65 C64 C63 0.0 . . . . ?
C65 C64 C63 C62 0.0 . . . . ?
C63 C62 C67 C61 0.0 . . . . ?
C66 C62 C67 C61 -178.4(4) . . . . ?
C66 C62 C63 C64 178.3(4) . . . . ?
C66A C62A C67A C61A 178.5(5) . . . . ?
C66A C62A C63A C64A -178.5(5) . . . . ?
C62A C67A C61A C65A 0.0 . . . . ?
C67A C62A C63A C64A 0.0 . . . . ?
C67A C61A C65A C64A 0.0 . . . . ?
C61A C65A C64A C63A 0.0 . . . . ?
C65A C64A C63A C62A 0.0 . . . . ?
C63A C62A C67A C61A 0.0 . . . . ?
C7 C14 C10 C21 0.0 . . . . ?
C14 C7 C17 C68 0.0 . . . . ?
C14 C10 C21 C68 0.0 . . . . ?
C10 C21 C68 C17 0.0 . . . . ?
C21 C68 C17 C7 0.0 . . . . ?
C17 C7 C14 C10 0.0 . . . . ?
C23 C7 C14 C10 179.0(4) . . . . ?
C23 C7 C17 C68 -178.7(5) . . . . ?
C51A C45A C46A C47A 178.9(10) . . . . ?
C51A C45A C44A N5 2.5(17) . . . . ?
C51A C45A C44A C49A -178.7(11) . . . . ?
C45A C46A C47A C50A -179.7(8) . . . . ?
C45A C46A C47A C48A 0.9(11) . . . . ?
C46A C45A C44A N5 -176.1(8) . . . . ?
C46A C45A C44A C49A 2.7(15) . . . . ?
C46A C47A C48A C49A 0.4(10) . . . . ?
C47A C48A C49A C44A -0.2(11) . . . . ?
C47A C48A C49A C52A 179.0(7) . . . . ?
C50A C47A C48A C49A -179.0(7) . . . . ?
C48A C49A C44A N5 177.4(7) . . . . ?
C48A C49A C44A C45A -1.5(15) . . . . ?
C44A N5 C29 N8 2.7(4) . . . . ?
C44A N5 C29 C24 -179.4(3) . . . . ?
C44A N5 C31 N2 -7.1(4) . . . . ?
C44A N5 C31 C22 174.7(3) . . . . ?
C44A C45A C46A C47A -2.5(13) . . . . ?
C52A C49A C44A N5 -1.7(13) . . . . ?
C52A C49A C44A C45A 179.4(9) . . . . ?
